data_7034034
loop_
_publ_author_name
'Bai, Shi-Qiang'
'Jiang, Lu'
'Young, David James'
'Hor, T. S. Andy'

_publ_section_title
;
 Luminescent [Cu4I4] aggregates and [Cu3I3]-cyclic coordination polymers
 supported by quinolyl-triazoles.
;
_journal_issue 13
_journal_name_full 'Dalton transactions (Cambridge, England : 2003)'
_journal_page_first 6075
_journal_page_last 6081
_journal_paper_doi 10.1039/c4dt03648d
_journal_volume 44
_journal_year 2015
_chemical_formula_sum 'C16 H18 Cu2 I2 N4'
_chemical_formula_weight 647.22
_chemical_name_systematic
;
 ?
;
_space_group_crystal_system triclinic
_space_group_IT_number 2
_space_group_name_Hall '-P 1'
_space_group_name_H-M_alt 'P -1'
_symmetry_space_group_name_Hall '-P 1'
_symmetry_space_group_name_H-M 'P -1'
_atom_sites_solution_hydrogens geom
_audit_creation_method SHELXL-2014
_audit_update_record
;
2014-11-27 deposited with the CCDC.
2015-02-12 downloaded from the CCDC.
;
_cell_angle_alpha 97.9620(10)
_cell_angle_beta 96.1670(10)
_cell_angle_gamma 105.4290(10)
_cell_formula_units_Z 2
_cell_length_a 8.9132(4)
_cell_length_b 9.2024(5)
_cell_length_c 12.2475(6)
_cell_measurement_reflns_used 9911
_cell_measurement_temperature 110(2)
_cell_measurement_theta_max 33.24
_cell_measurement_theta_min 2.33
_cell_volume 948.02(8)
_computing_cell_refinement 'Bruker DUO'
_computing_data_collection 'Bruker DUO'
_computing_data_reduction 'Bruker SAINT'
_computing_molecular_graphics 'Bruker SHELXTL'
_computing_publication_material 'Bruker SHELXTL'
_computing_structure_refinement 'Bruker SHELXTL'
_computing_structure_solution 'Bruker SHELXTL'
_diffrn_ambient_temperature 110(2)
_diffrn_measured_fraction_theta_full 1.000
_diffrn_measured_fraction_theta_max 0.993
_diffrn_measurement_device_type 'APEX DUO'
_diffrn_measurement_method 'phi and omega scans'
_diffrn_radiation_type MoK\a
_diffrn_radiation_wavelength 0.71073
_diffrn_reflns_av_R_equivalents 0.0364
_diffrn_reflns_av_unetI/netI 0.0240
_diffrn_reflns_Laue_measured_fraction_full 1.000
_diffrn_reflns_Laue_measured_fraction_max 0.993
_diffrn_reflns_limit_h_max 13
_diffrn_reflns_limit_h_min -13
_diffrn_reflns_limit_k_max 14
_diffrn_reflns_limit_k_min -14
_diffrn_reflns_limit_l_max 18
_diffrn_reflns_limit_l_min -18
_diffrn_reflns_number 51585
_diffrn_reflns_point_group_measured_fraction_full 1.000
_diffrn_reflns_point_group_measured_fraction_max 0.993
_diffrn_reflns_theta_full 25.242
_diffrn_reflns_theta_max 33.291
_diffrn_reflns_theta_min 1.698
_diffrn_source 'sealed tube'
_exptl_absorpt_coefficient_mu 5.505
_exptl_absorpt_correction_T_max 0.7465
_exptl_absorpt_correction_T_min 0.5626
_exptl_absorpt_correction_type multi-scan
_exptl_absorpt_process_details 'SADABS, (Sheldrick 2008)'
_exptl_crystal_colour yellow
_exptl_crystal_density_diffrn 2.267
_exptl_crystal_density_method 'not measured'
_exptl_crystal_description PLATE
_exptl_crystal_F_000 612
_exptl_crystal_size_max 0.180
_exptl_crystal_size_mid 0.120
_exptl_crystal_size_min 0.040
_refine_diff_density_max 1.716
_refine_diff_density_min -0.993
_refine_diff_density_rms 0.129
_refine_ls_extinction_method none
_refine_ls_goodness_of_fit_ref 1.042
_refine_ls_hydrogen_treatment constr
_refine_ls_matrix_type full
_refine_ls_number_parameters 217
_refine_ls_number_reflns 7269
_refine_ls_number_restraints 0
_refine_ls_restrained_S_all 1.042
_refine_ls_R_factor_all 0.0306
_refine_ls_R_factor_gt 0.0237
_refine_ls_shift/su_max 0.002
_refine_ls_shift/su_mean 0.000
_refine_ls_structure_factor_coef Fsqd
_refine_ls_weighting_details 'w=1/[\s^2^(Fo^2^)+(0.0297P)^2^+0.4989P] where P=(Fo^2^+2Fc^2^)/3'
_refine_ls_weighting_scheme calc
_refine_ls_wR_factor_gt 0.0557
_refine_ls_wR_factor_ref 0.0588
_reflns_Friedel_coverage 0.000
_reflns_number_gt 6253
_reflns_number_total 7269
_reflns_threshold_expression 'I > 2\s(I)'
_cod_data_source_file c4dt03648d1.cif
_cod_data_source_block 4
_cod_depositor_comments 'Adding full bibliography for 7034031--7034037.cif.'
_cod_database_code 7034034
_shelx_space_group_comment
;
The symmetry employed for this shelxl refinement is uniquely defined
by the following loop, which should always be used as a source of
symmetry information in preference to the above space-group names.
They are only intended as comments.
;
_shelx_estimated_absorpt_t_min 0.437
_shelx_estimated_absorpt_t_max 0.810
_shelxl_version_number 2014-3

loop_
_space_group_symop_operation_xyz
'x, y, z'
'-x, -y, -z'

loop_
_atom_site_label
_atom_site_type_symbol
_atom_site_fract_x
_atom_site_fract_y
_atom_site_fract_z
_atom_site_U_iso_or_equiv
_atom_site_adp_type
_atom_site_occupancy
_atom_site_site_symmetry_order
_atom_site_calc_flag
_atom_site_refinement_flags_posn
_atom_site_refinement_flags_adp
Cu1 Cu 0.72609(3) 0.47530(3) 0.65268(2) 0.01878(5) Uani 1 1 d . .
Cu2 Cu 0.41861(3) 0.34551(3) 0.43079(2) 0.02052(6) Uani 1 1 d . .
I1 I 0.87139(2) 0.76178(2) 0.66460(2) 0.02020(4) Uani 1 1 d . .
I2 I 0.41245(2) 0.41442(2) 0.65442(2) 0.01641(3) Uani 1 1 d . .
N1 N 0.8354(2) 0.3674(2) 0.76096(14) 0.0164(3) Uani 1 1 d . .
N2 N 0.8004(2) 0.2132(2) 0.52463(14) 0.0175(3) Uani 1 1 d . .
N3 N 0.7094(2) 0.3064(2) 0.51659(14) 0.0178(3) Uani 1 1 d . .
N4 N 0.5835(2) 0.2314(2) 0.44286(14) 0.0162(3) Uani 1 1 d . .
C1 C 0.7293(3) 0.4778(3) 0.91356(19) 0.0252(4) Uani 1 1 d . .
H1A H 0.6824 0.5310 0.8652 0.030 Uiso 1 1 calc R U
C2 C 0.7120(3) 0.4946(3) 1.0248(2) 0.0328(6) Uani 1 1 d . .
H2A H 0.6519 0.5589 1.0523 0.039 Uiso 1 1 calc R U
C3 C 0.7817(3) 0.4183(3) 1.0977(2) 0.0354(6) Uani 1 1 d . .
H3A H 0.7698 0.4325 1.1743 0.042 Uiso 1 1 calc R U
C4 C 0.8663(3) 0.3241(3) 1.05986(19) 0.0315(6) Uani 1 1 d . .
H4A H 0.9130 0.2729 1.1100 0.038 Uiso 1 1 calc R U
C5 C 0.8853(3) 0.3018(3) 0.94558(18) 0.0217(4) Uani 1 1 d . .
C6 C 0.8169(2) 0.3813(2) 0.87206(16) 0.0177(4) Uani 1 1 d . .
C7 C 0.9708(3) 0.2058(3) 0.9019(2) 0.0276(5) Uani 1 1 d . .
H7A H 1.0161 0.1494 0.9486 0.033 Uiso 1 1 calc R U
C8 C 0.9888(3) 0.1935(3) 0.7918(2) 0.0253(4) Uani 1 1 d . .
H8A H 1.0475 0.1295 0.7615 0.030 Uiso 1 1 calc R U
C9 C 0.9192(2) 0.2768(2) 0.72377(17) 0.0180(4) Uani 1 1 d . .
C10 C 0.9467(2) 0.2680(3) 0.60346(17) 0.0234(4) Uani 1 1 d . .
H10A H 1.0053 0.3709 0.5918 0.028 Uiso 1 1 calc R U
H10B H 1.0127 0.1985 0.5883 0.028 Uiso 1 1 calc R U
C11 C 0.7349(2) 0.0780(3) 0.45580(17) 0.0188(4) Uani 1 1 d . .
H11A H 0.7757 -0.0076 0.4461 0.023 Uiso 1 1 calc R U
C12 C 0.5954(2) 0.0905(2) 0.40238(15) 0.0143(3) Uani 1 1 d . .
C13 C 0.4734(2) -0.0219(2) 0.31583(16) 0.0167(3) Uani 1 1 d . .
H13A H 0.3698 -0.0049 0.3239 0.020 Uiso 1 1 calc R U
H13B H 0.4680 -0.1264 0.3300 0.020 Uiso 1 1 calc R U
C14 C 0.5027(2) -0.0138(2) 0.19453(17) 0.0194(4) Uani 1 1 d . .
H14A H 0.4213 -0.1018 0.1456 0.023 Uiso 1 1 calc R U
C15 C 0.4789(3) 0.1321(3) 0.1595(2) 0.0301(5) Uani 1 1 d . .
H15A H 0.3747 0.1402 0.1727 0.045 Uiso 1 1 calc R U
H15B H 0.5601 0.2210 0.2031 0.045 Uiso 1 1 calc R U
H15C H 0.4866 0.1289 0.0800 0.045 Uiso 1 1 calc R U
C16 C 0.6622(3) -0.0334(3) 0.1762(2) 0.0286(5) Uani 1 1 d . .
H16A H 0.6724 -0.1283 0.1997 0.043 Uiso 1 1 calc R U
H16B H 0.6718 -0.0384 0.0969 0.043 Uiso 1 1 calc R U
H16C H 0.7454 0.0537 0.2200 0.043 Uiso 1 1 calc R U

loop_
_atom_site_aniso_label
_atom_site_aniso_U_11
_atom_site_aniso_U_22
_atom_site_aniso_U_33
_atom_site_aniso_U_23
_atom_site_aniso_U_13
_atom_site_aniso_U_12
Cu1 0.02104(12) 0.01690(12) 0.01745(11) 0.00091(9) -0.00200(9) 0.00678(9)
Cu2 0.02011(12) 0.02126(13) 0.02127(12) 0.00330(10) -0.00122(9) 0.00966(10)
I1 0.01727(6) 0.01895(7) 0.02041(6) 0.00170(5) -0.00098(4) 0.00079(5)
I2 0.01592(6) 0.01829(6) 0.01521(6) 0.00307(4) 0.00226(4) 0.00515(4)
N1 0.0149(7) 0.0193(8) 0.0132(7) -0.0001(6) -0.0005(5) 0.0040(6)
N2 0.0154(7) 0.0235(8) 0.0130(7) -0.0020(6) 0.0006(6) 0.0077(6)
N3 0.0192(8) 0.0196(8) 0.0137(7) 0.0001(6) -0.0013(6) 0.0071(6)
N4 0.0174(8) 0.0174(8) 0.0132(7) 0.0012(6) 0.0003(6) 0.0056(6)
C1 0.0182(9) 0.0355(12) 0.0184(9) -0.0042(9) 0.0005(7) 0.0072(8)
C2 0.0200(11) 0.0472(15) 0.0225(11) -0.0092(10) 0.0038(8) 0.0022(10)
C3 0.0265(12) 0.0515(16) 0.0156(10) 0.0003(10) 0.0058(8) -0.0086(11)
C4 0.0298(12) 0.0375(14) 0.0177(10) 0.0101(9) -0.0009(8) -0.0075(10)
C5 0.0195(9) 0.0227(10) 0.0171(9) 0.0059(7) -0.0038(7) -0.0026(7)
C6 0.0131(8) 0.0213(9) 0.0152(8) 0.0009(7) 0.0003(6) 0.0004(7)
C7 0.0295(12) 0.0222(10) 0.0281(11) 0.0072(9) -0.0075(9) 0.0055(9)
C8 0.0255(11) 0.0206(10) 0.0278(11) -0.0006(8) -0.0067(8) 0.0100(8)
C9 0.0149(8) 0.0209(9) 0.0153(8) -0.0025(7) -0.0029(6) 0.0051(7)
C10 0.0140(9) 0.0369(12) 0.0168(9) -0.0042(8) -0.0011(7) 0.0089(8)
C11 0.0190(9) 0.0233(10) 0.0152(8) -0.0004(7) 0.0022(7) 0.0099(7)
C12 0.0162(8) 0.0164(8) 0.0107(7) 0.0012(6) 0.0035(6) 0.0052(6)
C13 0.0178(8) 0.0151(8) 0.0155(8) 0.0015(7) 0.0021(6) 0.0029(7)
C14 0.0191(9) 0.0219(10) 0.0133(8) -0.0005(7) 0.0011(7) 0.0014(7)
C15 0.0380(13) 0.0335(13) 0.0195(10) 0.0093(9) 0.0045(9) 0.0087(10)
C16 0.0258(11) 0.0384(14) 0.0208(10) 0.0008(9) 0.0074(8) 0.0081(10)

loop_
_atom_type_symbol
_atom_type_description
_atom_type_scat_dispersion_real
_atom_type_scat_dispersion_imag
_atom_type_scat_source
C C 0.0033 0.0016 'International Tables Vol C Tables 4.2.6.8 and 6.1.1.4'
H H 0.0000 0.0000 'International Tables Vol C Tables 4.2.6.8 and 6.1.1.4'
N N 0.0061 0.0033 'International Tables Vol C Tables 4.2.6.8 and 6.1.1.4'
Cu Cu 0.3201 1.2651 'International Tables Vol C Tables 4.2.6.8 and 6.1.1.4'
I I -0.4742 1.8119 'International Tables Vol C Tables 4.2.6.8 and 6.1.1.4'

loop_
_geom_angle_atom_site_label_1
_geom_angle_atom_site_label_2
_geom_angle_atom_site_label_3
_geom_angle
_geom_angle_site_symmetry_1
_geom_angle_site_symmetry_3
N1 Cu1 N3 92.61(7) . .
N1 Cu1 I1 113.86(5) . .
N3 Cu1 I1 124.18(5) . .
N1 Cu1 Cu2 163.88(5) . 2_666
N3 Cu1 Cu2 103.09(5) . 2_666
I1 Cu1 Cu2 59.907(9) . 2_666
N1 Cu1 I2 113.45(5) . .
N3 Cu1 I2 95.63(5) . .
I1 Cu1 I2 114.473(10) . .
Cu2 Cu1 I2 61.914(9) 2_666 .
N4 Cu2 I1 127.57(5) . 2_666
N4 Cu2 Cu1 155.45(5) . 2_666
I1 Cu2 Cu1 59.832(9) 2_666 2_666
N4 Cu2 I2 97.91(5) . 2_666
I1 Cu2 I2 113.594(10) 2_666 2_666
Cu1 Cu2 I2 60.977(9) 2_666 2_666
N4 Cu2 I2 96.75(5) . .
I1 Cu2 I2 106.688(11) 2_666 .
Cu1 Cu2 I2 103.056(11) 2_666 .
I2 Cu2 I2 113.355(10) 2_666 .
N4 Cu2 Cu2 103.43(5) . 2_666
I1 Cu2 Cu2 128.722(15) 2_666 2_666
Cu1 Cu2 Cu2 76.394(12) 2_666 2_666
I2 Cu2 Cu2 56.774(10) 2_666 2_666
I2 Cu2 Cu2 56.580(9) . 2_666
Cu1 I1 Cu2 60.261(9) . 2_666
Cu1 I2 Cu2 57.108(8) . 2_666
Cu1 I2 Cu2 79.453(9) . .
Cu2 I2 Cu2 66.646(10) 2_666 .
C9 N1 C6 118.15(18) . .
C9 N1 Cu1 120.53(14) . .
C6 N1 Cu1 121.24(14) . .
N3 N2 C11 110.92(16) . .
N3 N2 C10 118.16(17) . .
C11 N2 C10 130.91(18) . .
N4 N3 N2 107.22(16) . .
N4 N3 Cu1 127.78(14) . .
N2 N3 Cu1 118.41(12) . .
N3 N4 C12 109.41(16) . .
N3 N4 Cu2 113.28(13) . .
C12 N4 Cu2 137.00(14) . .
C2 C1 C6 119.7(2) . .
C1 C2 C3 120.9(2) . .
C4 C3 C2 120.6(2) . .
C3 C4 C5 120.3(2) . .
C7 C5 C4 122.8(2) . .
C7 C5 C6 118.1(2) . .
C4 C5 C6 119.1(2) . .
N1 C6 C1 119.13(19) . .
N1 C6 C5 121.5(2) . .
C1 C6 C5 119.3(2) . .
C8 C7 C5 119.7(2) . .
C7 C8 C9 119.2(2) . .
N1 C9 C8 123.2(2) . .
N1 C9 C10 118.13(18) . .
C8 C9 C10 118.6(2) . .
N2 C10 C9 112.75(17) . .
N2 C11 C12 105.15(18) . .
N4 C12 C11 107.29(17) . .
N4 C12 C13 122.86(17) . .
C11 C12 C13 129.85(18) . .
C12 C13 C14 114.69(16) . .
C16 C14 C15 112.2(2) . .
C16 C14 C13 111.92(18) . .
C15 C14 C13 111.25(18) . .

loop_
_geom_bond_atom_site_label_1
_geom_bond_atom_site_label_2
_geom_bond_distance
_geom_bond_site_symmetry_2
Cu1 N1 2.0726(17) .
Cu1 N3 2.0791(17) .
Cu1 I1 2.5855(3) .
Cu1 Cu2 2.5966(4) 2_666
Cu1 I2 2.7041(3) .
Cu2 N4 2.0253(17) .
Cu2 I1 2.5875(3) 2_666
Cu2 Cu1 2.5967(4) 2_666
Cu2 I2 2.7282(3) 2_666
Cu2 I2 2.7343(3) .
Cu2 Cu2 3.0009(6) 2_666
I1 Cu2 2.5874(3) 2_666
I2 Cu2 2.7282(3) 2_666
N1 C9 1.327(3) .
N1 C6 1.381(3) .
N2 N3 1.334(2) .
N2 C11 1.348(3) .
N2 C10 1.460(3) .
N3 N4 1.322(2) .
N4 C12 1.358(3) .
C1 C2 1.379(3) .
C1 C6 1.408(3) .
C2 C3 1.402(4) .
C3 C4 1.359(4) .
C4 C5 1.421(3) .
C5 C7 1.401(4) .
C5 C6 1.421(3) .
C7 C8 1.368(3) .
C8 C9 1.409(3) .
C9 C10 1.514(3) .
C11 C12 1.382(3) .
C12 C13 1.492(3) .
C13 C14 1.544(3) .
C14 C16 1.516(3) .
C14 C15 1.525(3) .

loop_
_geom_torsion_atom_site_label_1
_geom_torsion_atom_site_label_2
_geom_torsion_atom_site_label_3
_geom_torsion_atom_site_label_4
_geom_torsion
C11 N2 N3 N4 0.4(2)
C10 N2 N3 N4 -178.56(17)
C11 N2 N3 Cu1 154.17(14)
C10 N2 N3 Cu1 -24.8(2)
N2 N3 N4 C12 -0.9(2)
Cu1 N3 N4 C12 -151.44(14)
N2 N3 N4 Cu2 173.79(12)
Cu1 N3 N4 Cu2 23.3(2)
C6 C1 C2 C3 0.7(4)
C1 C2 C3 C4 -0.9(4)
C2 C3 C4 C5 0.1(4)
C3 C4 C5 C7 -179.8(2)
C3 C4 C5 C6 1.0(3)
C9 N1 C6 C1 179.51(19)
Cu1 N1 C6 C1 -3.7(3)
C9 N1 C6 C5 0.1(3)
Cu1 N1 C6 C5 176.97(15)
C2 C1 C6 N1 -179.0(2)
C2 C1 C6 C5 0.4(3)
C7 C5 C6 N1 -1.1(3)
C4 C5 C6 N1 178.12(19)
C7 C5 C6 C1 179.5(2)
C4 C5 C6 C1 -1.2(3)
C4 C5 C7 C8 -177.8(2)
C6 C5 C7 C8 1.3(3)
C5 C7 C8 C9 -0.7(3)
C6 N1 C9 C8 0.6(3)
Cu1 N1 C9 C8 -176.28(16)
C6 N1 C9 C10 -176.86(18)
Cu1 N1 C9 C10 6.3(3)
C7 C8 C9 N1 -0.3(3)
C7 C8 C9 C10 177.1(2)
N3 N2 C10 C9 71.7(3)
C11 N2 C10 C9 -107.1(2)
N1 C9 C10 N2 -60.1(3)
C8 C9 C10 N2 122.4(2)
N3 N2 C11 C12 0.2(2)
C10 N2 C11 C12 179.1(2)
N3 N4 C12 C11 1.1(2)
Cu2 N4 C12 C11 -171.79(16)
N3 N4 C12 C13 -178.87(17)
Cu2 N4 C12 C13 8.2(3)
N2 C11 C12 N4 -0.8(2)
N2 C11 C12 C13 179.16(19)
N4 C12 C13 C14 91.8(2)
C11 C12 C13 C14 -88.2(3)
C12 C13 C14 C16 56.4(2)
C12 C13 C14 C15 -70.0(2)
